data_4114355
loop_
_publ_author_name
'Angel Ugrinov'
'Slavi C. Sevov'

_publ_section_title
;
 Derivatization of Deltahedral Zintl Ions by Nucleophilic Addition:
 [Ph-Ge9-SbPh2]2-and [Ph2Sb-Ge9-Ge9-SbPh2]4-
;
_journal_name_full 'Journal of the American Chemical Society'
_journal_page_first 14059
_journal_page_last 14064
_journal_paper_doi 10.1021/ja037007b
_journal_volume 125
_journal_year 2003
_chemical_formula_sum 'C75 H158 Ge27 K6 N4 O36'
_chemical_formula_weight 3886.58
_chemical_name_systematic
; 
(K-18C6)6[Ge9=Ge9=Ge9].2en
;
_space_group_IT_number 36
_symmetry_cell_setting orthorhombic
_symmetry_space_group_name_Hall 'C 2c -2'
_symmetry_space_group_name_H-M 'C m c 21'
_atom_sites_solution_hydrogens geom
_atom_sites_solution_primary direct
_atom_sites_solution_secondary difmap
_audit_creation_method SHELXL-97
_cell_angle_alpha 90.00
_cell_angle_beta 90.00
_cell_angle_gamma 90.00
_cell_formula_units_Z 4
_cell_length_a 15.187(3)
_cell_length_b 37.638(8)
_cell_length_c 23.040(5)
_cell_measurement_temperature 100(2)
_cell_volume 13170(5)
_computing_cell_refinement 'Bruker SMART'
_computing_data_collection 'Bruker SMART'
_computing_data_reduction 'Bruker SHELXTL-V5.1'
_computing_molecular_graphics 'Bruker SHELXTL-V5.1'
_computing_publication_material 'Bruker SHELXTL-V5.1'
_computing_structure_refinement 'Bruker SHELXTL-V5.1'
_computing_structure_solution 'Bruker SHELXTL-V5.1'
_diffrn_ambient_temperature 100(2)
_diffrn_measured_fraction_theta_full 0.999
_diffrn_measured_fraction_theta_max 0.999
_diffrn_measurement_device_type 'CCD area detector'
_diffrn_measurement_method 'phi and omega scans'
_diffrn_radiation_monochromator graphite
_diffrn_radiation_source 'fine-focus sealed tube'
_diffrn_radiation_type MoK\a
_diffrn_radiation_wavelength 0.71073
_diffrn_reflns_av_R_equivalents 0.1625
_diffrn_reflns_av_sigmaI/netI 0.1327
_diffrn_reflns_limit_h_max 18
_diffrn_reflns_limit_h_min -18
_diffrn_reflns_limit_k_max 44
_diffrn_reflns_limit_k_min -44
_diffrn_reflns_limit_l_max 27
_diffrn_reflns_limit_l_min -27
_diffrn_reflns_number 53286
_diffrn_reflns_theta_full 25.00
_diffrn_reflns_theta_max 25.00
_diffrn_reflns_theta_min 2.07
_exptl_absorpt_coefficient_mu 6.311
_exptl_absorpt_correction_T_max 1.0000
_exptl_absorpt_correction_T_min 0.6135
_exptl_absorpt_correction_type empirical
_exptl_absorpt_process_details SADABS
_exptl_crystal_colour green
_exptl_crystal_density_diffrn 1.960
_exptl_crystal_description 'flat needles'
_exptl_crystal_F_000 7608
_exptl_crystal_size_max 0.30
_exptl_crystal_size_mid 0.11
_exptl_crystal_size_min 0.09
_refine_diff_density_max 1.769
_refine_diff_density_min -2.122
_refine_diff_density_rms 0.344
_refine_ls_abs_structure_details 'Flack H D (1983), Acta Cryst. A39, 876-881'
_refine_ls_abs_structure_Flack 0.13(6)
_refine_ls_extinction_coef 0.00048(4)
_refine_ls_extinction_expression Fc^*^=kFc[1+0.001xFc^2^\l^3^/sin(2\q)]^-1/4^
_refine_ls_extinction_method SHELXL
_refine_ls_goodness_of_fit_ref 1.097
_refine_ls_hydrogen_treatment mixed
_refine_ls_matrix_type fullcycle
_refine_ls_number_parameters 541
_refine_ls_number_reflns 12084
_refine_ls_number_restraints 3
_refine_ls_restrained_S_all 1.097
_refine_ls_R_factor_all 0.1782
_refine_ls_R_factor_gt 0.1184
_refine_ls_shift/su_max 0.125
_refine_ls_shift/su_mean 0.030
_refine_ls_structure_factor_coef Fsqd
_refine_ls_weighting_details 'calc w=1/[\s^2^(Fo^2^)+(0.0730P)^2^+1434.2943P] where P=(Fo^2^+2Fc^2^)/3'
_refine_ls_weighting_scheme calc
_refine_ls_wR_factor_gt 0.2735
_refine_ls_wR_factor_ref 0.2939
_reflns_number_gt 7722
_reflns_number_total 12084
_reflns_threshold_expression >2sigma(I)
_cod_data_source_file ja037007bsi20030701_034647_4.cif
_cod_data_source_block cmc2
_cod_original_cell_volume 13169(5)
_cod_original_sg_symbol_H-M 'C m c 2'
_cod_database_code 4114355

loop_
_symmetry_equiv_pos_as_xyz
'x, y, z'
'-x, -y, z+1/2'
'x, -y, z+1/2'
'-x, y, z'
'x+1/2, y+1/2, z'
'-x+1/2, -y+1/2, z+1/2'
'x+1/2, -y+1/2, z+1/2'
'-x+1/2, y+1/2, z'

loop_
_atom_site_label
_atom_site_type_symbol
_atom_site_fract_x
_atom_site_fract_y
_atom_site_fract_z
_atom_site_U_iso_or_equiv
_atom_site_adp_type
_atom_site_occupancy
_atom_site_symmetry_multiplicity
_atom_site_calc_flag
_atom_site_refinement_flags
Ge1 Ge 0.91509(19) 0.61153(7) 0.84107(15) 0.0349(7) Uani 1 1 d .
Ge2 Ge 0.91712(16) 0.83230(8) 0.94277(14) 0.0318(7) Uani 1 1 d .
Ge3 Ge 1.0000 0.63821(12) 0.7483(2) 0.0453(12) Uani 1 2 d S
Ge4 Ge 0.91479(18) 0.54867(8) 0.79502(15) 0.0364(7) Uani 1 1 d .
Ge5 Ge 0.91531(18) 0.68825(7) 0.88806(14) 0.0311(7) Uani 1 1 d .
Ge6 Ge 1.0000 0.70638(11) 0.7882(2) 0.0383(10) Uani 1 2 d S
Ge7 Ge 0.85791(16) 0.78207(8) 1.01276(15) 0.0366(7) Uani 1 1 d .
Ge8 Ge 1.0000 0.81490(12) 1.0411(2) 0.0350(10) Uani 1 2 d S
Ge9 Ge 0.8566(2) 0.66778(9) 0.78867(17) 0.0441(8) Uani 1 1 d .
Ge10 Ge 0.9143 0.7539 0.9217 0.033 Uani 1 1 d .
Ge11 Ge 1.0000 0.7968 0.8589 0.031 Uani 1 2 d S
Ge12 Ge 1.0000 0.7426 1.0223 0.035 Uani 1 2 d S
Ge13 Ge 1.0000 0.5377 0.7016 0.052 Uani 1 2 d S
Ge14 Ge 1.0000 0.6341 0.9329 0.037 Uani 1 2 d S
Ge15 Ge 1.0000 0.5199 0.8865 0.047 Uani 1 2 d S
Ge16 Ge 0.8596 0.4919 0.8395 0.071 Uani 1 1 d .
Ge17 Ge 1.0834 0.4792 0.7328 0.079 Uani 1 1 d .
Ge18 Ge 1.0000 0.4559 0.8282 0.084 Uani 1 2 d S
K1 K 1.0000 0.2892(3) 0.8044(4) 0.037(2) Uani 1 2 d S
O11 O 1.1543(16) 0.2951(7) 0.8695(10) 0.059(6) Uiso 1 1 d .
O12 O 1.0000 0.2315(7) 0.7223(13) 0.035(7) Uani 1 2 d S
O13 O 1.1563(11) 0.2639(5) 0.7607(8) 0.036(5) Uani 1 1 d .
O14 O 1.0000 0.3208(10) 0.9135(15) 0.059(10) Uani 1 2 d S
C101 C 1.160(2) 0.2324(11) 0.7264(15) 0.062(11) Uani 1 1 d .
H10A H 1.1569 0.2115 0.7508 0.074 Uiso 1 1 calc R
H10B H 1.2152 0.2315 0.7047 0.074 Uiso 1 1 calc R
C102 C 1.235(2) 0.2665(9) 0.7982(14) 0.046(8) Uiso 1 1 d .
H10C H 1.2353 0.2471 0.8259 0.055 Uiso 1 1 calc R
H10D H 1.2878 0.2654 0.7750 0.055 Uiso 1 1 calc R
C103 C 1.2296(19) 0.2996(10) 0.8277(18) 0.067(12) Uani 1 1 d .
H10E H 1.2179 0.3188 0.8007 0.080 Uiso 1 1 calc R
H10F H 1.2840 0.3046 0.8482 0.080 Uiso 1 1 calc R
C104 C 1.1545(19) 0.3250(11) 0.9083(14) 0.054(10) Uani 1 1 d .
H10G H 1.1454 0.3470 0.8872 0.065 Uiso 1 1 calc R
H10H H 1.2097 0.3264 0.9293 0.065 Uiso 1 1 calc R
C105 C 1.0826(18) 0.2340(8) 0.6855(12) 0.033(6) Uiso 1 1 d .
H10I H 1.0832 0.2561 0.6639 0.039 Uiso 1 1 calc R
H10J H 1.0850 0.2144 0.6581 0.039 Uiso 1 1 calc R
C106 C 1.078(2) 0.3178(10) 0.9496(14) 0.061(12) Uani 1 1 d .
H10K H 1.0829 0.2943 0.9664 0.074 Uiso 1 1 calc R
H10L H 1.0772 0.3352 0.9807 0.074 Uiso 1 1 calc R
K2 K 1.0000 0.6208(3) 0.6001(5) 0.041(2) Uani 1 2 d S
O21 O 0.8434(17) 0.6647(7) 0.5777(11) 0.062(7) Uiso 1 1 d .
O22 O 1.0000 0.5665(10) 0.5173(19) 0.095(15) Uani 1 2 d S
O23 O 1.0000 0.6935(10) 0.6171(19) 0.15(3) Uani 1 2 d S
O24 O 0.8361(14) 0.5927(7) 0.5462(18) 0.102(13) Uani 1 1 d .
C201 C 0.852(3) 0.5613(12) 0.502(2) 0.081(13) Uiso 1 1 d .
H20A H 0.8029 0.5451 0.5012 0.097 Uiso 1 1 calc R
H20B H 0.8615 0.5705 0.4628 0.097 Uiso 1 1 calc R
C202 C 0.906(6) 0.7148(12) 0.6131(18) 0.14(3) Uani 1 1 d .
H20C H 0.9025 0.7327 0.6433 0.173 Uiso 1 1 calc R
H20D H 0.9006 0.7265 0.5757 0.173 Uiso 1 1 calc R
C203 C 0.928(3) 0.5443(13) 0.522(2) 0.093(15) Uiso 1 1 d .
H20E H 0.9204 0.5376 0.5624 0.111 Uiso 1 1 calc R
H20F H 0.9388 0.5228 0.4997 0.111 Uiso 1 1 calc R
C204 C 0.767(3) 0.6383(11) 0.5799(18) 0.077(12) Uiso 1 1 d .
H20G H 0.7686 0.6255 0.6164 0.093 Uiso 1 1 calc R
H20H H 0.7116 0.6514 0.5785 0.093 Uiso 1 1 calc R
C205 C 0.841(3) 0.6906(14) 0.6198(18) 0.084(16) Uani 1 1 d .
H20I H 0.8469 0.6795 0.6576 0.101 Uiso 1 1 calc R
H20J H 0.7847 0.7025 0.6185 0.101 Uiso 1 1 calc R
C206 C 0.768(3) 0.6155(11) 0.5370(19) 0.077(12) Uiso 1 1 d .
H20K H 0.7764 0.6278 0.5005 0.092 Uiso 1 1 calc R
H20L H 0.7132 0.6025 0.5354 0.092 Uiso 1 1 calc R
K3 K 1.0000 0.8876(3) 0.8284(5) 0.049(3) Uani 1 2 d S
O31 O 1.0000 0.8593(13) 0.7138(14) 0.079(13) Uani 1 2 d S
O32 O 1.0000 0.9455(11) 0.9120(18) 0.086(12) Uiso 1 2 d S
O33 O 0.8424(14) 0.9290(7) 0.8551(10) 0.059(7) Uani 1 1 d .
O34 O 0.8397(17) 0.8712(8) 0.7683(12) 0.081(9) Uani 1 1 d .
C301 C 0.914(2) 0.9658(9) 0.9195(15) 0.049(8) Uiso 1 1 d .
H30A H 0.9077 0.9742 0.9591 0.059 Uiso 1 1 calc R
H30B H 0.9119 0.9861 0.8936 0.059 Uiso 1 1 calc R
C302 C 0.769(4) 0.9065(10) 0.839(2) 0.103(17) Uani 1 1 d .
H30C H 0.7699 0.8856 0.8642 0.123 Uiso 1 1 calc R
H30D H 0.7148 0.9191 0.8469 0.123 Uiso 1 1 calc R
C303 C 0.915(4) 0.8379(17) 0.705(2) 0.14(3) Uani 1 1 d .
H30E H 0.9135 0.8275 0.6666 0.169 Uiso 1 1 calc R
H30F H 0.9110 0.8189 0.7336 0.169 Uiso 1 1 calc R
C304 C 0.8458(19) 0.9423(8) 0.9062(13) 0.036(7) Uiso 1 1 d .
H30G H 0.8490 0.9227 0.9335 0.043 Uiso 1 1 calc R
H30H H 0.7906 0.9545 0.9132 0.043 Uiso 1 1 calc R
C305 C 0.841(3) 0.8634(19) 0.713(2) 0.13(3) Uani 1 1 d .
H30I H 0.8513 0.8846 0.6897 0.154 Uiso 1 1 calc R
H30J H 0.7860 0.8527 0.7009 0.154 Uiso 1 1 calc R
C306 C 0.770(3) 0.8956(13) 0.782(2) 0.091(14) Uiso 1 1 d .
H30K H 0.7761 0.9163 0.7573 0.109 Uiso 1 1 calc R
H30L H 0.7144 0.8844 0.7729 0.109 Uiso 1 1 calc R
K4 K 1.0000 0.9481(3) 1.1405(6) 0.065(3) Uani 1 2 d S
O41 O 1.0000 1.0108(10) 1.2155(18) 0.066(11) Uani 1 2 d S
O42 O 0.843(2) 0.9909(8) 1.1526(14) 0.095(9) Uiso 1 1 d .
O43 O 1.0000 0.8872(12) 1.2133(18) 0.16(3) Uani 1 2 d SD
O44 O 0.854(2) 0.9044(13) 1.194(3) 0.18(3) Uani 1 1 d .
C401 C 0.844(3) 1.0092(11) 1.2082(17) 0.068(11) Uiso 1 1 d .
H40A H 0.8449 0.9908 1.2377 0.081 Uiso 1 1 calc R
H40B H 0.7880 1.0212 1.2115 0.081 Uiso 1 1 calc R
C402 C 0.761(4) 0.9573(14) 1.159(3) 0.114(18) Uiso 1 1 d .
H40C H 0.7150 0.9648 1.1857 0.137 Uiso 1 1 calc R
H40D H 0.7357 0.9517 1.1220 0.137 Uiso 1 1 calc R
C403 C 0.912(2) 0.8714(10) 1.208(3) 0.22(6) Uani 1 1 d D
H40E H 0.8717 0.8529 1.1959 0.263 Uiso 1 1 calc R
H40F H 0.9075 0.8717 1.2497 0.263 Uiso 1 1 calc R
C404 C 1.087(6) 1.0361(12) 1.226(4) 0.20(4) Uani 1 1 d .
H40G H 1.0865 1.0570 1.2013 0.239 Uiso 1 1 calc R
H40H H 1.0927 1.0433 1.2664 0.239 Uiso 1 1 calc R
C405 C 0.810(3) 0.9262(13) 1.183(2) 0.092(14) Uiso 1 1 d .
H40I H 0.8137 0.9364 1.2220 0.110 Uiso 1 1 calc R
H40J H 0.7577 0.9115 1.1854 0.110 Uiso 1 1 calc R
C406 C 1.0000 0.8502(18) 1.202(10) 0.32(12) Uiso 1 2 d SD
H40K H 1.0000 0.8318 1.2317 0.387 Uiso 1 2 calc SR
H40L H 1.0000 0.8384 1.1648 0.387 Uiso 1 2 calc SR
K5 K 0.7800(13) 0.6314(3) 0.9829(10) 0.224(12) Uani 1 1 d .
O51 O 0.7228(11) 0.6937(6) 1.0226(10) 0.047(6) Uani 1 1 d .
O52 O 0.8128(18) 0.6531(7) 1.1103(16) 0.104(13) Uani 1 1 d .
O53 O 0.7088(19) 0.5662(17) 0.9441(16) 0.18(3) Uani 1 1 d .
O54 O 0.809(3) 0.5784(11) 1.0500(19) 0.159(14) Uiso 1 1 d .
O55 O 0.650(4) 0.6560(17) 0.931(3) 0.20(2) Uiso 1 1 d .
O56 O 0.645(4) 0.6270(17) 0.878(3) 0.18(2) Uiso 1 1 d .
C501 C 0.735(4) 0.7058(11) 1.080(2) 0.098(18) Uani 1 1 d .
H50A H 0.6836 0.7009 1.1035 0.117 Uiso 1 1 calc R
H50B H 0.7470 0.7311 1.0805 0.117 Uiso 1 1 calc R
C502 C 0.781(4) 0.5418(15) 0.981(3) 0.12(2) Uiso 1 1 d .
H50C H 0.7676 0.5168 0.9766 0.142 Uiso 1 1 calc R
H50D H 0.8401 0.5459 0.9658 0.142 Uiso 1 1 calc R
C503 C 0.778(3) 0.5503(11) 1.0325(17) 0.068(10) Uiso 1 1 d .
H50E H 0.7168 0.5499 1.0438 0.082 Uiso 1 1 calc R
H50F H 0.8072 0.5315 1.0541 0.082 Uiso 1 1 calc R
C504 C 0.6587(19) 0.7136(13) 0.989(2) 0.092(16) Uani 1 1 d .
H50G H 0.6017 0.7037 0.9987 0.111 Uiso 1 1 calc R
H50H H 0.6595 0.7375 1.0042 0.111 Uiso 1 1 calc R
C505 C 0.659(4) 0.7172(15) 0.928(2) 0.107(17) Uiso 1 1 d .
H50I H 0.7165 0.7137 0.9112 0.128 Uiso 1 1 calc R
H50J H 0.6330 0.7393 0.9152 0.128 Uiso 1 1 calc R
C506 C 0.813(4) 0.6849(16) 1.100(3) 0.111(18) Uiso 1 1 d .
H50K H 0.8582 0.6885 1.0707 0.133 Uiso 1 1 calc R
H50L H 0.8335 0.6965 1.1348 0.133 Uiso 1 1 calc R
C507 C 0.900(3) 0.5954(11) 1.0873(17) 0.063(10) Uiso 1 1 d .
H50M H 0.9348 0.5749 1.0990 0.076 Uiso 1 1 calc R
H50N H 0.9354 0.6078 1.0585 0.076 Uiso 1 1 calc R
C508 C 0.630(7) 0.588(3) 0.8766(18) 0.24(5) Uani 1 1 d .
H50O H 0.6289 0.5821 0.8357 0.294 Uiso 1 1 calc R
H50P H 0.5699 0.5850 0.8901 0.294 Uiso 1 1 calc R
C509 C 0.604(4) 0.6707(15) 0.861(2) 0.117(19) Uiso 1 1 d .
H50Q H 0.6444 0.6841 0.8376 0.140 Uiso 1 1 calc R
H50R H 0.5464 0.6698 0.8425 0.140 Uiso 1 1 calc R
C510 C 0.692(7) 0.550(3) 0.911(5) 0.23(5) Uiso 1 1 d .
H51A H 0.6546 0.5307 0.9227 0.274 Uiso 1 1 calc R
H51B H 0.7415 0.5421 0.8884 0.274 Uiso 1 1 calc R
C511 C 0.898(5) 0.6132(17) 1.126(3) 0.15(3) Uiso 1 1 d .
H51C H 0.9564 0.6229 1.1335 0.177 Uiso 1 1 calc R
H51D H 0.8796 0.5999 1.1599 0.177 Uiso 1 1 calc R
C512 C 0.598(3) 0.6851(11) 0.9210(18) 0.073(11) Uiso 1 1 d .
H51E H 0.6136 0.6668 0.9487 0.088 Uiso 1 1 calc R
H51F H 0.5373 0.6922 0.9290 0.088 Uiso 1 1 calc R
NC1 N 0.946(3) 0.9995(13) 1.062(2) 0.151(19) Uiso 1 1 d .
HC1A H 0.8929 0.9926 1.0517 0.227 Uiso 0.67 1 calc PR
HC1B H 0.9590 0.9906 1.0972 0.227 Uiso 0.67 1 calc PR
HC1C H 0.9858 0.9918 1.0367 0.227 Uiso 0.67 1 calc PR
CN1 C 0.954(6) 1.101(3) 1.070(4) 0.25(6) Uiso 1 1 d .
HN1A H 0.9248 1.1149 1.0393 0.299 Uiso 1 1 calc R
HN1B H 0.9248 1.1017 1.1069 0.299 Uiso 1 1 calc R
CN3 C 0.5000 0.569(5) 1.053(8) 0.27(8) Uiso 1 2 d S
HN3A H 0.5000 0.5491 1.0796 0.329 Uiso 1 2 calc SR
HN3B H 0.5000 0.5624 1.0118 0.329 Uiso 1 2 calc SR
CN2 C 0.5000 0.6396(9) 1.0317(14) 0.30(9) Uiso 1 2 d S
HN2A H 0.5000 0.6626 1.0508 0.364 Uiso 1 2 calc SR
HN2B H 0.5000 0.6398 0.9896 0.364 Uiso 1 2 calc SR
NC2 N 1.0000 0.9105(9) 1.0358(14) 0.062(12) Uiso 1 2 d SR
HC2A H 1.0000 0.9258 1.0062 0.093 Uiso 0.67 2 calc SPR
HC2B H 0.9522 0.8969 1.0339 0.093 Uiso 0.33 1 calc PR
HC2C H 1.0478 0.8969 1.0339 0.093 Uiso 0.33 1 calc PR
NC3 N 1.0000 0.3610(9) 0.8002(14) 0.089(16) Uiso 1 2 d SR
HC3A H 1.0506 0.3692 0.8143 0.133 Uiso 0.33 1 calc PR
HC3B H 0.9555 0.3694 0.8213 0.133 Uiso 0.33 1 calc PR
HC3C H 0.9938 0.3681 0.7635 0.133 Uiso 0.33 1 calc PR

loop_
_atom_site_aniso_label
_atom_site_aniso_U_11
_atom_site_aniso_U_22
_atom_site_aniso_U_33
_atom_site_aniso_U_23
_atom_site_aniso_U_13
_atom_site_aniso_U_12
Ge1 0.0328(15) 0.0284(15) 0.0436(16) -0.0005(14) 0.0053(15) 0.0010(13)
Ge2 0.0113(12) 0.0377(16) 0.0465(17) -0.0016(14) -0.0007(13) 0.0095(12)
Ge3 0.069(3) 0.032(2) 0.036(2) -0.001(2) 0.000 0.000
Ge4 0.0198(13) 0.0352(16) 0.0542(19) -0.0057(15) 0.0028(15) -0.0093(13)
Ge5 0.0208(13) 0.0292(15) 0.0434(16) 0.0003(13) 0.0082(13) -0.0057(12)
Ge6 0.046(3) 0.027(2) 0.042(2) 0.001(2) 0.000 0.000
Ge7 0.0102(12) 0.0452(18) 0.0543(19) -0.0054(15) 0.0091(13) 0.0008(13)
Ge8 0.022(2) 0.040(3) 0.043(2) -0.008(2) 0.000 0.000
Ge9 0.0435(18) 0.0348(17) 0.0541(19) -0.0026(16) -0.0114(17) 0.0013(15)
Ge10 0.015 0.034 0.049 -0.005 0.000 -0.001
Ge11 0.011 0.034 0.047 -0.003 0.000 0.000
Ge12 0.019 0.038 0.047 -0.002 0.000 0.000
Ge13 0.037 0.067 0.053 -0.019 0.000 0.000
Ge14 0.035 0.035 0.042 0.001 0.000 0.000
Ge15 0.047 0.038 0.057 0.011 0.000 0.000
Ge16 0.055 0.049 0.110 0.007 0.003 -0.026
Ge17 0.078 0.064 0.095 -0.024 0.026 0.032
Ge18 0.091 0.038 0.124 -0.003 0.000 0.000
K1 0.007(3) 0.052(6) 0.052(6) -0.009(5) 0.000 0.000
O12 0.000(10) 0.038(16) 0.066(19) 0.001(14) 0.000 0.000
O13 0.020(9) 0.048(12) 0.041(11) -0.020(10) 0.020(8) -0.002(9)
O14 0.030(16) 0.08(2) 0.07(2) -0.044(19) 0.000 0.000
C101 0.04(2) 0.09(3) 0.05(2) 0.01(2) 0.006(16) -0.04(2)
C103 0.020(16) 0.08(3) 0.10(3) -0.05(2) -0.004(18) -0.017(17)
C104 0.020(14) 0.10(3) 0.047(19) -0.023(19) 0.005(14) -0.030(17)
C106 0.07(2) 0.06(2) 0.05(2) -0.026(18) -0.055(19) 0.04(2)
K2 0.020(4) 0.046(6) 0.058(6) 0.001(5) 0.000 0.000
O22 0.16(5) 0.04(2) 0.09(3) -0.03(2) 0.000 0.000
O23 0.38(10) 0.008(19) 0.06(3) -0.004(18) 0.000 0.000
O24 0.017(11) 0.065(18) 0.22(4) 0.08(2) -0.013(17) -0.016(12)
C202 0.34(10) 0.05(3) 0.04(2) 0.04(2) -0.03(4) -0.03(5)
C205 0.06(3) 0.13(4) 0.07(3) 0.05(3) 0.00(2) 0.05(3)
K3 0.035(5) 0.049(6) 0.063(7) 0.017(5) 0.000 0.000
O31 0.07(2) 0.14(4) 0.029(18) -0.02(2) 0.000 0.000
O33 0.037(12) 0.071(17) 0.069(17) 0.017(14) 0.010(12) 0.034(12)
O34 0.060(17) 0.10(2) 0.077(19) -0.002(16) -0.045(15) 0.043(16)
C302 0.14(5) 0.03(2) 0.13(4) -0.03(3) 0.02(4) -0.01(3)
C303 0.20(7) 0.16(6) 0.06(3) -0.07(3) -0.08(4) 0.03(5)
C305 0.08(4) 0.24(8) 0.06(3) 0.01(4) -0.02(3) 0.08(4)
K4 0.050(6) 0.054(7) 0.091(9) -0.004(7) 0.000 0.000
O41 0.023(16) 0.06(2) 0.11(3) -0.04(2) 0.000 0.000
O43 0.38(11) 0.05(3) 0.04(2) 0.00(2) 0.000 0.000
O44 0.06(2) 0.19(4) 0.29(6) -0.14(4) -0.06(3) 0.06(3)
C403 0.38(14) 0.08(4) 0.19(7) 0.08(5) -0.11(9) -0.17(7)
C404 0.33(12) 0.03(3) 0.23(8) 0.03(4) 0.00(8) 0.04(5)
K5 0.28(2) 0.055(7) 0.34(2) -0.011(10) 0.28(2) -0.005(10)
O51 0.008(9) 0.051(13) 0.081(16) 0.020(12) 0.010(10) 0.006(9)
O52 0.051(16) 0.065(18) 0.19(3) 0.05(2) 0.09(2) 0.001(14)
O53 0.037(16) 0.42(8) 0.10(3) -0.14(4) -0.009(18) 0.07(3)
C501 0.14(5) 0.05(2) 0.10(4) -0.02(2) -0.04(3) -0.04(3)
C504 0.004(14) 0.12(4) 0.15(5) 0.04(3) 0.00(2) -0.002(19)
C508 0.39(14) 0.33(13) 0.01(2) 0.03(4) 0.02(4) 0.10(11)

loop_
_atom_type_symbol
_atom_type_description
_atom_type_scat_dispersion_real
_atom_type_scat_dispersion_imag
_atom_type_scat_source
C C 0.0033 0.0016 'International Tables Vol C Tables 4.2.6.8 and 6.1.1.4'
O O 0.0106 0.0060 'International Tables Vol C Tables 4.2.6.8 and 6.1.1.4'
K K 0.2009 0.2494 'International Tables Vol C Tables 4.2.6.8 and 6.1.1.4'
Ge Ge 0.1547 1.8001 'International Tables Vol C Tables 4.2.6.8 and 6.1.1.4'
N N 0.0061 0.0033 'International Tables Vol C Tables 4.2.6.8 and 6.1.1.4'
H H 0.0000 0.0000 'International Tables Vol C Tables 4.2.6.8 and 6.1.1.4'

loop_
_geom_angle_atom_site_label_1
_geom_angle_atom_site_label_2
_geom_angle_atom_site_label_3
_geom_angle
_geom_angle_site_symmetry_1
_geom_angle_site_symmetry_3
Ge1 Ge1 Ge4 90.10(9) 4_755 .
Ge1 Ge1 Ge9 110.01(10) 4_755 .
Ge4 Ge1 Ge9 123.62(16) . .
Ge1 Ge1 Ge14 60.50(7) 4_755 .
Ge4 Ge1 Ge14 128.82(14) . .
Ge9 Ge1 Ge14 106.27(13) . .
Ge1 Ge1 Ge3 61.37(8) 4_755 .
Ge4 Ge1 Ge3 90.94(15) . .
Ge9 Ge1 Ge3 59.31(13) . .
Ge14 Ge1 Ge3 106.56(13) . .
Ge1 Ge1 K5 121.5(4) 4_755 .
Ge4 Ge1 K5 120.86(18) . .
Ge9 Ge1 K5 93.0(3) . .
Ge14 Ge1 K5 61.6(4) . .
Ge3 Ge1 K5 147.10(17) . .
Ge2 Ge2 Ge7 109.90(8) 4_755 .
Ge2 Ge2 Ge11 61.81(6) 4_755 .
Ge7 Ge2 Ge11 104.19(12) . .
Ge2 Ge2 Ge8 61.90(8) 4_755 .
Ge7 Ge2 Ge8 57.84(12) . .
Ge11 Ge2 Ge8 105.62(12) . .
Ge2 Ge2 K3 69.45(6) 4_755 .
Ge7 Ge2 K3 169.43(19) . .
Ge11 Ge2 K3 65.90(17) . .
Ge8 Ge2 K3 126.85(11) . .
Ge9 Ge3 Ge9 112.6(2) 4_755 .
Ge9 Ge3 Ge1 105.95(19) 4_755 .
Ge9 Ge3 Ge1 58.49(12) . .
Ge9 Ge3 Ge1 58.49(12) 4_755 4_755
Ge9 Ge3 Ge1 105.95(19) . 4_755
Ge1 Ge3 Ge1 57.26(16) . 4_755
Ge9 Ge3 Ge6 58.63(12) 4_755 .
Ge9 Ge3 Ge6 58.63(12) . .
Ge1 Ge3 Ge6 94.76(17) . .
Ge1 Ge3 Ge6 94.75(17) 4_755 .
Ge9 Ge3 K2 115.45(13) 4_755 .
Ge9 Ge3 K2 115.45(13) . .
Ge1 Ge3 K2 135.21(15) . .
Ge1 Ge3 K2 135.21(15) 4_755 .
Ge6 Ge3 K2 120.63(19) . .
Ge16 Ge4 Ge13 112.16(12) . .
Ge16 Ge4 Ge4 109.48(7) . 4_755
Ge13 Ge4 Ge4 59.43(7) . 4_755
Ge16 Ge4 Ge1 127.53(15) . .
Ge13 Ge4 Ge1 119.51(13) . .
Ge4 Ge4 Ge1 89.90(9) 4_755 .
Ge16 Ge4 Ge15 60.01(8) . .
Ge13 Ge4 Ge15 110.59(11) . .
Ge4 Ge4 Ge15 61.37(6) 4_755 .
Ge1 Ge4 Ge15 92.63(12) . .
Ge5 Ge5 Ge9 110.24(10) 4_755 .
Ge5 Ge5 Ge10 90.32(6) 4_755 .
Ge9 Ge5 Ge10 123.35(14) . .
Ge5 Ge5 Ge14 60.64(6) 4_755 .
Ge9 Ge5 Ge14 106.69(13) . .
Ge10 Ge5 Ge14 128.80(13) . .
Ge5 Ge5 Ge6 61.80(8) 4_755 .
Ge9 Ge5 Ge6 59.15(13) . .
Ge10 Ge5 Ge6 90.94(13) . .
Ge14 Ge5 Ge6 107.22(12) . .
Ge5 Ge5 K5 123.9(4) 4_755 .
Ge9 Ge5 K5 99.2(4) . .
Ge10 Ge5 K5 111.9(2) . .
Ge14 Ge5 K5 65.7(3) . .
Ge6 Ge5 K5 155.5(3) . .
Ge9 Ge6 Ge9 112.6(2) 4_755 .
Ge9 Ge6 Ge5 104.52(18) 4_755 .
Ge9 Ge6 Ge5 57.63(12) . .
Ge9 Ge6 Ge5 57.63(12) 4_755 4_755
Ge9 Ge6 Ge5 104.52(18) . 4_755
Ge5 Ge6 Ge5 56.40(15) . 4_755
Ge9 Ge6 Ge3 58.59(11) 4_755 .
Ge9 Ge6 Ge3 58.59(11) . .
Ge5 Ge6 Ge3 92.83(17) . .
Ge5 Ge6 Ge3 92.83(17) 4_755 .
Ge10 Ge7 Ge8 97.40(13) . .
Ge10 Ge7 Ge12 63.20(7) . .
Ge8 Ge7 Ge12 64.00(11) . .
Ge10 Ge7 Ge2 71.02(11) . .
Ge8 Ge7 Ge2 61.67(14) . .
Ge12 Ge7 Ge2 100.13(11) . .
Ge7 Ge8 Ge7 114.2(2) 4_755 .
Ge7 Ge8 Ge2 60.49(12) 4_755 4_755
Ge7 Ge8 Ge2 107.34(18) . 4_755
Ge7 Ge8 Ge2 107.34(18) 4_755 .
Ge7 Ge8 Ge2 60.49(12) . .
Ge2 Ge8 Ge2 56.19(15) 4_755 .
Ge7 Ge8 Ge12 59.03(11) 4_755 .
Ge7 Ge8 Ge12 59.03(11) . .
Ge2 Ge8 Ge12 96.25(15) 4_755 .
Ge2 Ge8 Ge12 96.24(15) . .
Ge5 Ge9 Ge1 73.26(13) . .
Ge5 Ge9 Ge3 98.96(16) . .
Ge1 Ge9 Ge3 62.20(15) . .
Ge5 Ge9 Ge6 63.22(14) . .
Ge1 Ge9 Ge6 99.80(16) . .
Ge3 Ge9 Ge6 62.78(15) . .
Ge7 Ge10 Ge11 112.67(7) . .
Ge7 Ge10 Ge5 131.09(11) . .
Ge11 Ge10 Ge5 115.80(7) . .
Ge7 Ge10 Ge10 110.04(6) . 4_755
Ge11 Ge10 Ge10 59.1 . 4_755
Ge5 Ge10 Ge10 89.68(6) . 4_755
Ge7 Ge10 Ge12 60.72(7) . .
Ge11 Ge10 Ge12 110.2 . .
Ge5 Ge10 Ge12 95.96(7) . .
Ge10 Ge10 Ge12 61.1 4_755 .
Ge10 Ge11 Ge10 61.9 . 4_755
Ge10 Ge11 Ge2 70.24(7) . .
Ge10 Ge11 Ge2 98.51(7) 4_755 .
Ge10 Ge11 Ge2 98.51(7) . 4_755
Ge10 Ge11 Ge2 70.24(7) 4_755 4_755
Ge2 Ge11 Ge2 56.39(12) . 4_755
Ge10 Ge11 K3 137.83(12) . .
Ge10 Ge11 K3 137.83(13) 4_755 .
Ge2 Ge11 K3 69.87(17) . .
Ge2 Ge11 K3 69.87(17) 4_755 .
Ge7 Ge12 Ge7 110.31(14) 4_755 .
Ge7 Ge12 Ge10 56.07(8) 4_755 4_755
Ge7 Ge12 Ge10 103.61(8) . 4_755
Ge7 Ge12 Ge10 103.61(8) 4_755 .
Ge7 Ge12 Ge10 56.07(8) . .
Ge10 Ge12 Ge10 57.8 4_755 .
Ge7 Ge12 Ge8 56.96(7) 4_755 .
Ge7 Ge12 Ge8 56.97(7) . .
Ge10 Ge12 Ge8 88.78(9) 4_755 .
Ge10 Ge12 Ge8 88.78(9) . .
Ge4 Ge13 Ge4 61.13(14) 4_755 .
Ge4 Ge13 Ge17 70.17(7) 4_755 .
Ge4 Ge13 Ge17 98.55(8) . .
Ge4 Ge13 Ge17 98.55(8) 4_755 4_755
Ge4 Ge13 Ge17 70.17(7) . 4_755
Ge17 Ge13 Ge17 57.3 . 4_755
Ge4 Ge13 K2 112.18(13) 4_755 .
Ge4 Ge13 K2 112.18(13) . .
Ge17 Ge13 K2 146.19(8) . .
Ge17 Ge13 K2 146.19(8) 4_755 .
Ge1 Ge14 Ge1 59.00(13) 4_755 .
Ge1 Ge14 Ge5 72.08(9) 4_755 4_755
Ge1 Ge14 Ge5 100.08(10) . 4_755
Ge1 Ge14 Ge5 100.08(10) 4_755 .
Ge1 Ge14 Ge5 72.07(9) . .
Ge5 Ge14 Ge5 58.72(12) 4_755 .
Ge1 Ge14 K5 136.0(4) 4_755 .
Ge1 Ge14 K5 77.8(4) . .
Ge5 Ge14 K5 127.9(2) 4_755 .
Ge5 Ge14 K5 71.8(3) . .
Ge1 Ge14 K5 77.8(4) 4_755 4_755
Ge1 Ge14 K5 136.0(4) . 4_755
Ge5 Ge14 K5 71.8(3) 4_755 4_755
Ge5 Ge14 K5 127.9(2) . 4_755
K5 Ge14 K5 141.8(9) . 4_755
Ge16 Ge15 Ge16 109.4 . 4_755
Ge16 Ge15 Ge4 103.23(7) . 4_755
Ge16 Ge15 Ge4 56.42(6) 4_755 4_755
Ge16 Ge15 Ge4 56.42(6) . .
Ge16 Ge15 Ge4 103.23(7) 4_755 .
Ge4 Ge15 Ge4 57.25(13) 4_755 .
Ge16 Ge15 Ge18 56.4 . .
Ge16 Ge15 Ge18 56.4 4_755 .
Ge4 Ge15 Ge18 88.28(7) 4_755 .
Ge4 Ge15 Ge18 88.28(7) . .
Ge4 Ge16 Ge18 97.59(7) . .
Ge4 Ge16 Ge15 63.57(7) . .
Ge18 Ge16 Ge15 64.7 . .
Ge4 Ge16 Ge17 70.49(8) . 4_755
Ge18 Ge16 Ge17 62.2 . 4_755
Ge15 Ge16 Ge17 101.0 . 4_755
Ge17 Ge17 Ge13 61.3 4_755 .
Ge17 Ge17 Ge16 109.1 4_755 4_755
Ge13 Ge17 Ge16 105.0 . 4_755
Ge17 Ge17 Ge18 61.8 4_755 .
Ge13 Ge17 Ge18 105.6 . .
Ge16 Ge17 Ge18 56.9 4_755 .
Ge16 Ge18 Ge16 114.1 4_755 .
Ge16 Ge18 Ge17 107.8 4_755 4_755
Ge16 Ge18 Ge17 60.9 . 4_755
Ge16 Ge18 Ge17 60.9 4_755 .
Ge16 Ge18 Ge17 107.8 . .
Ge17 Ge18 Ge17 56.3 4_755 .
Ge16 Ge18 Ge15 58.9 4_755 .
Ge16 Ge18 Ge15 58.9 . .
Ge17 Ge18 Ge15 96.5 4_755 .
Ge17 Ge18 Ge15 96.5 . .
NC3 K1 O13 109.4(6) . 4_755
NC3 K1 O13 109.4(6) . .
O13 K1 O13 119.5(9) 4_755 .
NC3 K1 O14 66.7(11) . .
O13 K1 O14 118.6(5) 4_755 .
O13 K1 O14 118.6(5) . .
NC3 K1 O11 86.5(7) . .
O13 K1 O11 161.8(8) 4_755 .
O13 K1 O11 59.9(7) . .
O14 K1 O11 58.7(6) . .
NC3 K1 O11 86.5(7) . 4_755
O13 K1 O11 59.9(7) 4_755 4_755
O13 K1 O11 161.8(8) . 4_755
O14 K1 O11 58.7(6) . 4_755
O11 K1 O11 114.2(11) . 4_755
NC3 K1 O12 136.8(10) . .
O13 K1 O12 59.9(4) 4_755 .
O13 K1 O12 59.9(4) . .
O14 K1 O12 156.4(11) . .
O11 K1 O12 114.4(6) . .
O11 K1 O12 114.4(6) 4_755 .
C104 O11 C103 108(2) . .
C104 O11 K1 113(2) . .
C103 O11 K1 107.6(19) . .
C105 O12 C105 112(3) . 4_755
C105 O12 K1 108.7(15) . .
C105 O12 K1 108.7(15) 4_755 .
C101 O13 C102 110(2) . .
C101 O13 K1 121.9(18) . .
C102 O13 K1 117.3(16) . .
C106 O14 C106 110(4) . 4_755
C106 O14 K1 118.9(18) . .
C106 O14 K1 118.9(18) 4_755 .
O13 C101 C105 106(3) . .
C103 C102 O13 107(3) . .
C102 C103 O11 104(3) . .
O11 C104 C106 104(3) . .
O12 C105 C101 107(2) . .
O14 C106 C104 105(3) . .
O23 K2 O22 145.1(14) . .
O23 K2 O21 57.9(6) . .
O22 K2 O21 106.9(8) . .
O23 K2 O21 57.9(6) . 4_755
O22 K2 O21 106.9(8) . 4_755
O21 K2 O21 107.9(11) . 4_755
O23 K2 O24 114.2(7) . 4_755
O22 K2 O24 57.1(8) . 4_755
O21 K2 O24 143.4(9) . 4_755
O21 K2 O24 56.6(8) 4_755 4_755
O23 K2 O24 114.2(7) . .
O22 K2 O24 57.1(8) . .
O21 K2 O24 56.6(8) . .
O21 K2 O24 143.4(9) 4_755 .
O24 K2 O24 113.6(16) 4_755 .
O23 K2 Ge3 70.9(10) . .
O22 K2 Ge3 143.9(10) . .
O21 K2 Ge3 93.8(6) . .
O21 K2 Ge3 93.8(6) 4_755 .
O24 K2 Ge3 118.5(8) 4_755 .
O24 K2 Ge3 118.5(8) . .
O23 K2 Ge13 135.0(11) . .
O22 K2 Ge13 79.9(10) . .
O21 K2 Ge13 123.7(6) . .
O21 K2 Ge13 123.7(5) 4_755 .
O24 K2 Ge13 88.1(6) 4_755 .
O24 K2 Ge13 88.1(6) . .
Ge3 K2 Ge13 64.07(18) . .
C205 O21 C204 115(3) . .
C205 O21 K2 107(2) . .
C204 O21 K2 104(2) . .
C203 O22 C203 104(5) . 4_755
C203 O22 K2 113(3) . .
C203 O22 K2 113(3) 4_755 .
C202 O23 C202 121(5) 4_755 .
C202 O23 K2 118(2) 4_755 .
C202 O23 K2 118(2) . .
C206 O24 C201 119(4) . .
C206 O24 K2 118(3) . .
C201 O24 K2 114(2) . .
C203 C201 O24 105(4) . .
C205 C202 O23 107(3) . .
O22 C203 C201 110(4) . .
C206 C204 O21 113(4) . .
O21 C205 C202 112(4) . .
C204 C206 O24 108(4) . .
O31 K3 O34 58.1(7) . .
O31 K3 O34 58.1(7) . 4_755
O34 K3 O34 116.2(13) . 4_755
O31 K3 O32 153.5(13) . .
O34 K3 O32 118.7(6) . .
O34 K3 O32 118.7(7) 4_755 .
O31 K3 O33 113.3(7) . 4_755
O34 K3 O33 155.7(9) . 4_755
O34 K3 O33 61.4(8) 4_755 4_755
O32 K3 O33 57.4(6) . 4_755
O31 K3 O33 113.3(7) . .
O34 K3 O33 61.4(8) . .
O34 K3 O33 155.7(9) 4_755 .
O32 K3 O33 57.4(6) . .
O33 K3 O33 109.9(12) 4_755 .
O31 K3 Ge11 79.7(10) . .
O34 K3 Ge11 83.5(6) . .
O34 K3 Ge11 83.5(6) 4_755 .
O32 K3 Ge11 126.9(9) . .
O33 K3 Ge11 118.7(5) 4_755 .
O33 K3 Ge11 118.7(5) . .
O31 K3 Ge2 117.7(10) . 4_755
O34 K3 Ge2 121.9(7) . 4_755
O34 K3 Ge2 86.1(7) 4_755 4_755
O32 K3 Ge2 87.0(8) . 4_755
O33 K3 Ge2 82.4(5) 4_755 4_755
O33 K3 Ge2 116.3(6) . 4_755
Ge11 K3 Ge2 44.23(12) . 4_755
O31 K3 Ge2 117.7(10) . .
O34 K3 Ge2 86.1(7) . .
O34 K3 Ge2 121.9(7) 4_755 .
O32 K3 Ge2 87.0(8) . .
O33 K3 Ge2 116.3(6) 4_755 .
O33 K3 Ge2 82.4(5) . .
Ge11 K3 Ge2 44.23(12) . .
Ge2 K3 Ge2 41.10(12) 4_755 .
C303 O31 C303 115(6) 4_755 .
C303 O31 K3 108(2) 4_755 .
C303 O31 K3 108(2) . .
C301 O32 C301 118(4) . 4_755
C301 O32 K3 116.7(19) . .
C301 O32 K3 116.7(19) 4_755 .
C304 O33 C302 119(3) . .
C304 O33 K3 111.6(19) . .
C302 O33 K3 105(2) . .
C305 O34 C306 112(3) . .
C305 O34 K3 120(3) . .
C306 O34 K3 112(3) . .
C304 C301 O32 107(3) . .
C306 C302 O33 114(5) . .
C305 C303 O31 106(5) . .
O33 C304 C301 119(3) . .
O34 C305 C303 106(4) . .
C302 C306 O34 114(4) . .
NC1 K4 NC2 78.0(13) 4_755 .
NC1 K4 O43 161.7(11) 4_755 .
NC2 K4 O43 95.8(12) . .
NC1 K4 O42 85.2(12) 4_755 .
NC2 K4 O42 111.4(8) . .
O43 K4 O42 113.1(8) . .
NC1 K4 O42 55.3(12) 4_755 4_755
NC2 K4 O42 111.4(8) . 4_755
O43 K4 O42 113.1(8) . 4_755
O42 K4 O42 111.1(13) . 4_755
NC1 K4 O41 79.6(14) 4_755 .
NC2 K4 O41 156.6(13) . .
O43 K4 O41 107.6(13) . .
O42 K4 O41 59.5(7) . .
O42 K4 O41 59.5(7) 4_755 .
NC1 K4 O44 115.4(14) 4_755 4_755
NC2 K4 O44 94.3(10) . 4_755
O43 K4 O44 47.2(9) . 4_755
O42 K4 O44 150.3(12) . 4_755
O42 K4 O44 70.0(10) 4_755 4_755
O41 K4 O44 101.4(10) . 4_755
NC1 K4 O44 149.4(14) 4_755 .
NC2 K4 O44 94.3(10) . .
O43 K4 O44 47.2(9) . .
O42 K4 O44 70.0(10) . .
O42 K4 O44 150.3(12) 4_755 .
O41 K4 O44 101.4(10) . .
O44 K4 O44 94.5(18) 4_755 .
NC1 K4 C405 96.8(14) 4_755 4_755
NC2 K4 C405 97.9(10) . 4_755
O43 K4 C405 66.7(9) . 4_755
O42 K4 C405 150.2(12) . 4_755
O42 K4 C405 50.3(11) 4_755 4_755
O41 K4 C405 91.5(10) . 4_755
O44 K4 C405 20.0(10) 4_755 4_755
O44 K4 C405 113.7(14) . 4_755
NC1 K4 C405 130.9(14) 4_755 .
NC2 K4 C405 97.9(10) . .
O43 K4 C405 66.7(9) . .
O42 K4 C405 50.4(11) . .
O42 K4 C405 150.2(12) 4_755 .
O41 K4 C405 91.5(10) . .
O44 K4 C405 113.7(14) 4_755 .
O44 K4 C405 20.0(10) . .
C405 K4 C405 131.9(18) 4_755 .
NC1 K4 C403 165.3(17) 4_755 .
NC2 K4 C403 88.0(14) . .
O43 K4 C403 23.5(9) . .
O42 K4 C403 95.8(8) . .
O42 K4 C403 136.3(12) 4_755 .
O41 K4 C403 113.5(15) . .
O44 K4 C403 69.8(11) 4_755 .
O44 K4 C403 26.1(9) . .
C405 K4 C403 89.6(12) 4_755 .
C405 K4 C403 46.0(10) . .
NC1 K4 C403 138.2(13) 4_755 4_755
NC2 K4 C403 88.0(14) . 4_755
O43 K4 C403 23.5(9) . 4_755
O42 K4 C403 136.3(12) . 4_755
O42 K4 C403 95.8(8) 4_755 4_755
O41 K4 C403 113.5(15) . 4_755
O44 K4 C403 26.1(9) 4_755 4_755
O44 K4 C403 69.8(11) . 4_755
C405 K4 C403 46.0(11) 4_755 4_755
C405 K4 C403 89.6(12) . 4_755
C403 K4 C403 44.3(12) . 4_755
C404 O41 C404 106(5) . 4_755
C404 O41 K4 124(3) . .
C404 O41 K4 124(3) 4_755 .
C401 O42 C402 106(3) . .
C401 O42 K4 110(2) . .
C402 O42 K4 101(2) . .
C403 O43 K4 106(3) 4_755 .
C405 O44 C403 177(5) . .
C405 O44 K4 87(5) . .
C403 O44 K4 96(3) . .
O42 C401 C404 125(5) . 4_755
C405 C402 O42 104(4) . .
O44 C403 C406 152(9) . .
O44 C403 K4 58(3) . .
C406 C403 K4 93(6) . .
C401 C404 O41 97(3) 4_755 .
O44 C405 C402 169(7) . .
O44 C405 K4 73(4) . .
C402 C405 K4 98(3) . .
C403 C406 C403 117(4) 4_755 .
O55 K5 O54 135.7(19) . .
O55 K5 O51 65.1(16) . .
O54 K5 O51 122.3(13) . .
O55 K5 O53 82(2) . .
O54 K5 O53 65.1(14) . .
O51 K5 O53 138.5(11) . .
O55 K5 O52 119.2(17) . .
O54 K5 O52 66.8(12) . .
O51 K5 O52 59.5(8) . .
O53 K5 O52 126.3(12) . .
O55 K5 O56 30.6(17) . .
O54 K5 O56 121.9(17) . .
O51 K5 O56 95.5(15) . .
O53 K5 O56 57.8(16) . .
O52 K5 O56 147.3(14) . .
O55 K5 C503 120.7(18) . .
O54 K5 C503 20.0(11) . .
O51 K5 C503 134.6(10) . .
O53 K5 C503 45.2(12) . .
O52 K5 C503 85.2(10) . .
O56 K5 C503 102.3(15) . .
O55 K5 C507 160.1(17) . .
O54 K5 C507 31.6(12) . .
O51 K5 C507 106.9(12) . .
O53 K5 C507 94.9(13) . .
O52 K5 C507 47.9(10) . .
O56 K5 C507 152.6(14) . .
C503 K5 C507 50.7(11) . .
O55 K5 C502 112(2) . .
O54 K5 C502 39.5(14) . .
O51 K5 C502 152.5(13) . .
O53 K5 C502 29.5(14) . .
O52 K5 C502 106.1(13) . .
O56 K5 C502 86.6(17) . .
C503 K5 C502 21.3(11) . .
C507 K5 C502 66.3(14) . .
O55 K5 C506 106.2(19) . .
O54 K5 C506 87.6(15) . .
O51 K5 C506 41.8(11) . .
O53 K5 C506 145.2(15) . .
O52 K5 C506 21.0(10) . .
O56 K5 C506 136.8(17) . .
C503 K5 C506 106.1(14) . .
C507 K5 C506 65.5(13) . .
C502 K5 C506 127.0(16) . .
O55 K5 Ge14 125.6(16) . .
O54 K5 Ge14 93.3(12) . .
O51 K5 Ge14 113.3(6) . .
O53 K5 Ge14 106.4(6) . .
O52 K5 Ge14 98.6(8) . .
O56 K5 Ge14 111.4(12) . .
C503 K5 Ge14 98.5(9) . .
C507 K5 Ge14 74.1(9) . .
C502 K5 Ge14 91.0(12) . .
C506 K5 Ge14 95.9(12) . .
O55 K5 Ge5 86.6(15) . .
O54 K5 Ge5 135.6(12) . .
O51 K5 Ge5 82.8(5) . .
O53 K5 Ge5 122.0(10) . .
O52 K5 Ge5 108.7(7) . .
O56 K5 Ge5 86.5(12) . .
C503 K5 Ge5 139.1(8) . .
C507 K5 Ge5 111.1(9) . .
C502 K5 Ge5 124.7(12) . .
C506 K5 Ge5 92.5(11) . .
Ge14 K5 Ge5 42.55(13) . .
C501 O51 C504 115(3) . .
C501 O51 K5 124(2) . .
C504 O51 K5 119(3) . .
C506 O52 C511 140(4) . .
C506 O52 K5 94(4) . .
C511 O52 K5 94(2) . .
C510 O53 C502 103(9) . .
C510 O53 K5 149(9) . .
C502 O53 K5 94(3) . .
C503 O54 C507 141(4) . .
C503 O54 K5 114(3) . .
C507 O54 K5 98(2) . .
O56 O55 K5 98(4) . .
C508 O56 O55 133(5) . .
C508 O56 C509 148(7) . .
O55 O56 C509 64(4) . .
C508 O56 K5 99(5) . .
O55 O56 K5 51(3) . .
C509 O56 K5 110(3) . .
O51 C501 C506 103(4) . .
C503 C502 O53 109(5) . .
C503 C502 K5 74(3) . .
O53 C502 K5 57(3) . .
O54 C503 C502 122(5) . .
O54 C503 K5 46(3) . .
C502 C503 K5 84(4) . .
C505 C504 O51 126(4) . .
C504 C505 C512 92(4) . .
O52 C506 C501 125(5) . .
O52 C506 K5 65(3) . .
C501 C506 K5 87(3) . .
C511 C507 O54 126(6) . .
C511 C507 K5 108(5) . .
O54 C507 K5 49.9(17) . .
O56 C508 C510 131(8) . .
C512 C509 O56 99(4) . .
O53 C510 C508 90(9) . .
C507 C511 O52 109(6) . .
C509 C512 C505 111(4) . .
CN1 CN1 CN3 62(5) 4_755 5
CN1 CN1 CN2 68(4) 4_755 5
CN3 CN1 CN2 111(10) 5 5
CN1 CN1 NC1 91.8(17) 4_755 .
CN3 CN1 NC1 33(6) 5 .
CN2 CN1 NC1 141(5) 5 .
CN1 CN3 CN1 57(10) 8_645 5_445
CN1 CN3 CN2 39(7) 8_645 .
CN1 CN3 CN2 39(7) 5_445 .
CN1 CN2 CN1 45(7) 5_445 8_645
CN1 CN2 CN3 30(4) 5_445 .
CN1 CN2 CN3 30(4) 8_645 .

loop_
_geom_bond_atom_site_label_1
_geom_bond_atom_site_label_2
_geom_bond_distance
_geom_bond_site_symmetry_2
Ge1 Ge1 2.579(6) 4_755
Ge1 Ge4 2.593(4) .
Ge1 Ge9 2.594(5) .
Ge1 Ge14 2.619(3) .
Ge1 Ge3 2.691(5) .
Ge1 K5 3.930(12) .
Ge2 Ge2 2.517(5) 4_755
Ge2 Ge7 2.642(5) .
Ge2 Ge11 2.664(3) .
Ge2 Ge8 2.673(5) .
Ge2 K3 3.586(10) .
Ge3 Ge9 2.616(4) 4_755
Ge3 Ge9 2.616(4) .
Ge3 Ge1 2.691(5) 4_755
Ge3 Ge6 2.726(7) .
Ge3 K2 3.477(11) .
Ge4 Ge16 2.513(3) .
Ge4 Ge13 2.545(3) .
Ge4 Ge4 2.588(6) 4_755
Ge4 Ge15 2.701(4) .
Ge5 Ge5 2.572(6) 4_755
Ge5 Ge9 2.575(5) .
Ge5 Ge10 2.591(3) .
Ge5 Ge14 2.623(3) .
Ge5 Ge6 2.722(5) .
Ge5 K5 3.685(11) .
Ge6 Ge9 2.617(4) 4_755
Ge6 Ge9 2.617(4) .
Ge6 Ge5 2.722(5) 4_755
Ge7 Ge10 2.501(3) .
Ge7 Ge8 2.571(4) .
Ge7 Ge12 2.629(3) .
Ge8 Ge7 2.571(4) 4_755
Ge8 Ge2 2.673(5) 4_755
Ge8 Ge12 2.756(5) .
Ge10 Ge11 2.5292 .
Ge10 Ge10 2.6015 4_755
Ge10 Ge12 2.6907 .
Ge11 Ge10 2.5292 4_755
Ge11 Ge2 2.664(3) 4_755
Ge11 K3 3.486(10) .
Ge12 Ge7 2.629(3) 4_755
Ge12 Ge10 2.6906 4_755
Ge13 Ge4 2.545(3) 4_755
Ge13 Ge17 2.6407 .
Ge13 Ge17 2.6408 4_755
Ge13 K2 3.903(10) .
Ge14 Ge1 2.619(4) 4_755
Ge14 Ge5 2.623(3) 4_755
Ge14 K5 3.536(14) .
Ge14 K5 3.536(14) 4_755
Ge15 Ge16 2.6128 .
Ge15 Ge16 2.6129 4_755
Ge15 Ge4 2.701(4) 4_755
Ge15 Ge18 2.7588 .
Ge16 Ge18 2.5410 .
Ge16 Ge17 2.6504 4_755
Ge17 Ge17 2.5333 4_755
Ge17 Ge16 2.6504 4_755
Ge17 Ge18 2.6847 .
Ge18 Ge16 2.5409 4_755
Ge18 Ge17 2.6846 4_755
K1 NC3 2.71(3) .
K1 O13 2.747(18) 4_755
K1 O13 2.747(18) .
K1 O14 2.78(3) .
K1 O11 2.79(3) .
K1 O11 2.79(3) 4_755
K1 O12 2.88(3) .
O11 C104 1.44(4) .
O11 C103 1.50(4) .
O12 C105 1.52(3) .
O12 C105 1.52(3) 4_755
O13 C101 1.43(4) .
O13 C102 1.47(4) .
O14 C106 1.46(3) .
O14 C106 1.46(3) 4_755
C101 C105 1.51(4) .
C102 C103 1.42(5) .
C104 C106 1.52(5) .
K2 O23 2.76(4) .
K2 O22 2.80(4) .
K2 O21 2.94(3) .
K2 O21 2.94(3) 4_755
K2 O24 2.97(3) 4_755
K2 O24 2.97(3) .
O21 C205 1.38(5) .
O21 C204 1.53(5) .
O22 C203 1.38(5) .
O22 C203 1.38(5) 4_755
O23 C202 1.64(8) 4_755
O23 C202 1.64(8) .
O24 C206 1.36(5) .
O24 C201 1.58(5) .
C201 C203 1.40(6) .
C202 C205 1.35(7) .
C204 C206 1.31(5) .
K3 O31 2.85(4) .
K3 O34 2.87(3) .
K3 O34 2.87(3) 4_755
K3 O32 2.91(4) .
K3 O33 2.92(2) 4_755
K3 O33 2.92(2) .
K3 Ge2 3.586(10) 4_755
O31 C303 1.53(7) 4_755
O31 C303 1.53(7) .
O32 C301 1.53(4) .
O32 C301 1.53(4) 4_755
O33 C304 1.28(4) .
O33 C302 1.44(5) .
O34 C305 1.31(5) .
O34 C306 1.43(5) .
C301 C304 1.39(4) .
C302 C306 1.39(6) .
C303 C305 1.49(7) .
K4 NC1 2.76(5) 4_755
K4 NC2 2.80(4) .
K4 O43 2.84(5) .
K4 O42 2.89(3) .
K4 O42 2.89(3) 4_755
K4 O41 2.92(4) .
K4 O44 3.03(6) 4_755
K4 O44 3.03(6) .
K4 C405 3.16(5) 4_755
K4 C405 3.16(5) .
K4 C403 3.54(5) .
K4 C403 3.54(5) 4_755
O41 C404 1.64(8) .
O41 C404 1.64(8) 4_755
O42 C401 1.45(5) .
O42 C402 1.78(6) .
O43 C403 1.46(5) 4_755
O44 C405 1.08(6) .
O44 C403 1.56(5) .
C401 C404 1.52(8) 4_755
C402 C405 1.49(6) .
C403 C406 1.56(2) .
C404 C401 1.52(7) 4_755
C406 C403 1.56(2) 4_755
K5 O55 2.49(7) .
K5 O54 2.56(5) .
K5 O51 2.66(2) .
K5 O53 2.83(6) .
K5 O52 3.09(5) .
K5 O56 3.18(7) .
K5 C503 3.26(4) .
K5 C507 3.31(5) .
K5 C502 3.37(6) .
K5 C506 3.40(6) .
O51 C501 1.41(5) .
O51 C504 1.45(4) .
O52 C506 1.22(6) .
O52 C511 2.02(7) .
O53 C510 1.00(10) .
O53 C502 1.66(7) .
O54 C503 1.22(5) .
O54 C507 1.76(6) .
O55 O56 1.64(7) .
O56 C508 1.48(10) .
O56 C509 1.80(8) .
C501 C506 1.49(7) .
C502 C503 1.23(6) .
C504 C505 1.40(7) .
C505 C512 1.53(6) .
C507 C511 1.12(7) .
C508 C510 1.88(12) .
C509 C512 1.48(6) .
NC1 CN1 3.84(11) .
CN1 CN1 1.4(2) 4_755
CN1 CN3 1.46(15) 5
CN1 CN2 1.82(10) 5
CN3 CN1 1.46(15) 8_645
CN3 CN1 1.46(15) 5_445
CN3 CN2 2.71(18) .
CN2 CN1 1.82(11) 5_445
CN2 CN1 1.82(10) 8_645
